data_1553264
loop_
_publ_author_name
'Wu, Qiong'
'Zheng, Kangdi'
'Huang, Xiaoting'
'Li, Li'
'Mei, Wenjie'

_publ_section_title
;
 Tanshinone-IIA-Based Analogues of Imidazole Alkaloid Act as Potent
 Inhibitors To Block Breast Cancer Invasion and Metastasis in Vivo.
;
_journal_issue 23
_journal_name_full 'Journal of medicinal chemistry'
_journal_page_first 10488
_journal_page_last 10501
_journal_paper_doi 10.1021/acs.jmedchem.8b01018
_journal_volume 61
_journal_year 2018
_chemical_formula_sum 'C26 H23 N3 O3'
_chemical_formula_weight 425.47
_space_group_IT_number 2
_space_group_name_Hall '-P 1'
_space_group_name_H-M_alt 'P -1'
_symmetry_cell_setting triclinic
_symmetry_space_group_name_H-M 'P -1'
_atom_sites_solution_hydrogens geom
_atom_sites_solution_primary direct
_atom_sites_solution_secondary difmap
_audit_creation_method SHELXL-97
_cell_angle_alpha 70.163(8)
_cell_angle_beta 86.367(9)
_cell_angle_gamma 81.901(8)
_cell_formula_units_Z 2
_cell_length_a 7.738(6)
_cell_length_b 10.534(8)
_cell_length_c 14.044(10)
_cell_measurement_temperature 100(2)
_cell_volume 1065.9(14)
_computing_structure_refinement 'SHELXL-97 (Sheldrick, 1997)'
_computing_structure_solution 'SHELXS-97 (Sheldrick, 1990)'
_diffrn_ambient_temperature 100(2)
_diffrn_measured_fraction_theta_full 0.995
_diffrn_measured_fraction_theta_max 0.995
_diffrn_measurement_device_type bruker-CCD
_diffrn_radiation_monochromator graphite
_diffrn_radiation_source 'fine-focus sealed tube'
_diffrn_radiation_type MoK\a
_diffrn_radiation_wavelength 0.71073
_diffrn_reflns_av_R_equivalents 0.0216
_diffrn_reflns_av_sigmaI/netI 0.0296
_diffrn_reflns_limit_h_max 9
_diffrn_reflns_limit_h_min -9
_diffrn_reflns_limit_k_max 12
_diffrn_reflns_limit_k_min -12
_diffrn_reflns_limit_l_max 16
_diffrn_reflns_limit_l_min -16
_diffrn_reflns_number 8404
_diffrn_reflns_theta_full 25.01
_diffrn_reflns_theta_max 25.01
_diffrn_reflns_theta_min 2.66
_exptl_absorpt_coefficient_mu 0.088
_exptl_absorpt_correction_T_max 0.9835
_exptl_absorpt_correction_T_min 0.9817
_exptl_absorpt_correction_type multi-scan
_exptl_absorpt_process_details sadabs
_exptl_crystal_colour yellow
_exptl_crystal_density_diffrn 1.326
_exptl_crystal_density_method 'not measured'
_exptl_crystal_description block
_exptl_crystal_F_000 448
_exptl_crystal_size_max 0.21
_exptl_crystal_size_mid 0.20
_exptl_crystal_size_min 0.19
_refine_diff_density_max 0.186
_refine_diff_density_min -0.264
_refine_diff_density_rms 0.036
_refine_ls_extinction_method none
_refine_ls_goodness_of_fit_ref 1.049
_refine_ls_hydrogen_treatment mixed
_refine_ls_matrix_type full
_refine_ls_number_parameters 289
_refine_ls_number_reflns 3746
_refine_ls_number_restraints 0
_refine_ls_restrained_S_all 1.049
_refine_ls_R_factor_all 0.0657
_refine_ls_R_factor_gt 0.0452
_refine_ls_shift/su_max 0.000
_refine_ls_shift/su_mean 0.000
_refine_ls_structure_factor_coef Fsqd
_refine_ls_weighting_details 'calc w=1/[\s^2^(Fo^2^)+(0.0776P)^2^+0.1513P] where P=(Fo^2^+2Fc^2^)/3'
_refine_ls_weighting_scheme calc
_refine_ls_wR_factor_gt 0.1241
_refine_ls_wR_factor_ref 0.1424
_reflns_number_gt 2750
_reflns_number_total 3746
_reflns_threshold_expression >2sigma(I)
_cod_data_source_file jm8b01018_si_004.cif
_cod_data_source_block ww
_cod_original_sg_symbol_H-M P-1
_cod_database_code 1553264

loop_
_symmetry_equiv_pos_as_xyz
'x, y, z'
'-x, -y, -z'

loop_
_atom_site_label
_atom_site_type_symbol
_atom_site_fract_x
_atom_site_fract_y
_atom_site_fract_z
_atom_site_U_iso_or_equiv
_atom_site_adp_type
_atom_site_occupancy
_atom_site_symmetry_multiplicity
_atom_site_calc_flag
_atom_site_refinement_flags
C1 C 0.9123(2) 0.81528(18) -0.22206(14) 0.0493(5) Uani 1 1 d .
H1A H 0.8764 0.7649 -0.2604 0.059 Uiso 1 1 calc R
C2 C 0.9827(3) 0.93496(19) -0.27114(15) 0.0560(5) Uani 1 1 d .
H2A H 0.9955 0.9672 -0.3428 0.067 Uiso 1 1 calc R
C3 C 1.0334(3) 1.00576(18) -0.21470(16) 0.0557(5) Uani 1 1 d .
C4 C 1.0185(3) 0.9608(2) -0.11194(18) 0.0736(7) Uani 1 1 d .
H4A H 1.0568 1.0109 -0.0741 0.088 Uiso 1 1 calc R
C5 C 0.9474(3) 0.8420(2) -0.06303(16) 0.0633(6) Uani 1 1 d .
H5A H 0.9354 0.8110 0.0087 0.076 Uiso 1 1 calc R
C6 C 0.8937(2) 0.76816(16) -0.11735(13) 0.0415(4) Uani 1 1 d .
C7 C 0.8261(2) 0.63817(16) -0.06794(13) 0.0395(4) Uani 1 1 d .
C8 C 0.7338(2) 0.46202(15) 0.05349(13) 0.0378(4) Uani 1 1 d .
C9 C 0.7289(2) 0.44898(16) -0.04219(13) 0.0386(4) Uani 1 1 d .
C10 C 0.6635(2) 0.33485(16) -0.05182(13) 0.0425(4) Uani 1 1 d .
C11 C 0.6386(3) 0.28509(19) -0.13250(15) 0.0539(5) Uani 1 1 d .
C12 C 0.5642(3) 0.1706(2) -0.08738(17) 0.0660(6) Uani 1 1 d .
H12A H 0.5314 0.1156 -0.1229 0.079 Uiso 1 1 calc R
C13 C 0.6870(3) 0.3463(2) -0.24131(16) 0.0719(6) Uani 1 1 d .
H13A H 0.6546 0.2905 -0.2792 0.108 Uiso 1 1 calc R
H13B H 0.8132 0.3500 -0.2479 0.108 Uiso 1 1 calc R
H13C H 0.6250 0.4386 -0.2684 0.108 Uiso 1 1 calc R
C14 C 0.6033(2) 0.24561(17) 0.03597(15) 0.0452(4) Uani 1 1 d .
C15 C 0.6069(2) 0.25321(16) 0.13415(14) 0.0418(4) Uani 1 1 d .
C16 C 0.5462(2) 0.15459(18) 0.22031(15) 0.0497(5) Uani 1 1 d .
H16A H 0.4995 0.0795 0.2134 0.060 Uiso 1 1 calc R
C17 C 0.5541(2) 0.16606(18) 0.31319(15) 0.0529(5) Uani 1 1 d .
H17A H 0.5082 0.1001 0.3700 0.063 Uiso 1 1 calc R
C18 C 0.6277(2) 0.27235(17) 0.32842(14) 0.0474(5) Uani 1 1 d .
C19 C 0.6948(2) 0.36972(16) 0.24521(13) 0.0423(4) Uani 1 1 d .
C20 C 0.6792(2) 0.36421(15) 0.14610(13) 0.0386(4) Uani 1 1 d .
C21 C 0.7931(3) 0.47650(18) 0.25965(14) 0.0510(5) Uani 1 1 d .
H21A H 0.7185 0.5654 0.2377 0.061 Uiso 1 1 calc R
H21B H 0.8989 0.4848 0.2156 0.061 Uiso 1 1 calc R
C22 C 0.8471(3) 0.4443(2) 0.36882(15) 0.0676(6) Uani 1 1 d .
H22A H 0.9442 0.3688 0.3861 0.081 Uiso 1 1 calc R
H22B H 0.8881 0.5251 0.3766 0.081 Uiso 1 1 calc R
C23 C 0.6934(3) 0.4046(2) 0.43934(16) 0.0696(6) Uani 1 1 d .
H23A H 0.5961 0.4798 0.4202 0.084 Uiso 1 1 calc R
H23B H 0.7269 0.3914 0.5093 0.084 Uiso 1 1 calc R
C24 C 0.6304(3) 0.2743(2) 0.43717(15) 0.0616(6) Uani 1 1 d .
C25 C 0.4463(4) 0.2676(3) 0.48419(19) 0.0879(8) Uani 1 1 d .
H25A H 0.3677 0.3464 0.4441 0.132 Uiso 1 1 calc R
H25B H 0.4493 0.2682 0.5537 0.132 Uiso 1 1 calc R
H25C H 0.4042 0.1838 0.4848 0.132 Uiso 1 1 calc R
C26 C 0.7520(4) 0.1495(2) 0.50148(17) 0.0851(8) Uani 1 1 d .
H26A H 0.7540 0.1508 0.5708 0.128 Uiso 1 1 calc R
H26B H 0.8703 0.1525 0.4722 0.128 Uiso 1 1 calc R
H26C H 0.7089 0.0660 0.5023 0.128 Uiso 1 1 calc R
N1 N 1.1123(3) 1.1316(2) -0.26483(19) 0.0786(6) Uani 1 1 d .
N2 N 0.79650(17) 0.58539(13) 0.03384(11) 0.0405(4) Uani 1 1 d .
H2B H 0.8141 0.6230 0.0790 0.049 Uiso 1 1 calc R
N3 N 0.78794(17) 0.55860(13) -0.11647(10) 0.0414(4) Uani 1 1 d .
O1 O 1.1664(3) 1.1880(2) -0.21218(17) 0.1206(8) Uani 1 1 d .
O2 O 1.1177(3) 1.17401(19) -0.35702(17) 0.1114(7) Uani 1 1 d .
O3 O 0.54078(18) 0.14163(13) 0.01589(11) 0.0589(4) Uani 1 1 d .

loop_
_atom_site_aniso_label
_atom_site_aniso_U_11
_atom_site_aniso_U_22
_atom_site_aniso_U_33
_atom_site_aniso_U_23
_atom_site_aniso_U_13
_atom_site_aniso_U_12
C1 0.0515(11) 0.0430(10) 0.0473(11) -0.0066(8) -0.0018(8) -0.0074(8)
C2 0.0543(12) 0.0462(11) 0.0529(12) 0.0008(9) 0.0038(9) -0.0049(9)
C3 0.0505(11) 0.0388(10) 0.0675(14) -0.0034(9) 0.0068(9) -0.0118(8)
C4 0.1017(18) 0.0539(12) 0.0713(16) -0.0209(11) 0.0123(13) -0.0355(12)
C5 0.0881(16) 0.0513(12) 0.0535(13) -0.0163(10) 0.0145(11) -0.0289(11)
C6 0.0357(9) 0.0353(9) 0.0479(11) -0.0076(7) 0.0019(7) -0.0028(7)
C7 0.0356(9) 0.0345(8) 0.0429(10) -0.0066(7) 0.0001(7) -0.0030(7)
C8 0.0299(8) 0.0316(8) 0.0476(10) -0.0077(7) -0.0014(7) -0.0034(7)
C9 0.0335(9) 0.0326(8) 0.0446(10) -0.0073(7) -0.0031(7) -0.0008(7)
C10 0.0394(10) 0.0348(9) 0.0501(11) -0.0101(8) -0.0064(8) -0.0016(7)
C11 0.0615(12) 0.0436(10) 0.0577(13) -0.0177(9) -0.0107(9) -0.0038(9)
C12 0.0859(16) 0.0543(12) 0.0665(15) -0.0261(11) -0.0119(12) -0.0173(11)
C13 0.0938(17) 0.0672(14) 0.0566(14) -0.0216(11) -0.0054(12) -0.0122(12)
C14 0.0412(10) 0.0329(9) 0.0601(12) -0.0123(8) -0.0082(8) -0.0052(7)
C15 0.0340(9) 0.0340(9) 0.0530(11) -0.0090(8) -0.0019(7) -0.0035(7)
C16 0.0453(10) 0.0352(9) 0.0637(13) -0.0087(8) 0.0014(9) -0.0101(8)
C17 0.0540(11) 0.0398(10) 0.0544(12) -0.0028(9) 0.0099(9) -0.0094(8)
C18 0.0468(10) 0.0378(9) 0.0502(11) -0.0073(8) 0.0069(8) -0.0031(8)
C19 0.0398(9) 0.0343(9) 0.0479(11) -0.0089(8) 0.0041(8) -0.0026(7)
C20 0.0332(9) 0.0316(8) 0.0456(10) -0.0069(7) 0.0008(7) -0.0022(7)
C21 0.0607(12) 0.0452(10) 0.0461(11) -0.0125(8) 0.0043(9) -0.0126(9)
C22 0.0860(16) 0.0676(14) 0.0530(13) -0.0204(10) 0.0005(11) -0.0223(12)
C23 0.0999(18) 0.0606(13) 0.0473(12) -0.0162(10) 0.0076(11) -0.0154(12)
C24 0.0811(15) 0.0483(11) 0.0481(12) -0.0084(9) 0.0129(10) -0.0106(10)
C25 0.106(2) 0.0825(17) 0.0733(17) -0.0254(13) 0.0424(14) -0.0258(15)
C26 0.124(2) 0.0648(14) 0.0541(14) -0.0058(11) -0.0115(14) -0.0012(14)
N1 0.0734(13) 0.0521(11) 0.0943(17) 0.0009(11) 0.0052(11) -0.0225(10)
N2 0.0421(8) 0.0341(7) 0.0440(9) -0.0097(6) 0.0007(6) -0.0100(6)
N3 0.0386(8) 0.0364(7) 0.0443(9) -0.0071(6) -0.0021(6) -0.0048(6)
O1 0.153(2) 0.0750(12) 0.1320(18) -0.0081(12) -0.0167(15) -0.0688(13)
O2 0.1311(17) 0.0826(13) 0.0972(15) 0.0110(11) 0.0227(12) -0.0516(12)
O3 0.0713(9) 0.0428(7) 0.0659(10) -0.0170(6) -0.0068(7) -0.0188(6)

loop_
_atom_type_symbol
_atom_type_description
_atom_type_scat_dispersion_real
_atom_type_scat_dispersion_imag
_atom_type_scat_source
C C 0.0033 0.0016 'International Tables Vol C Tables 4.2.6.8 and 6.1.1.4'
H H 0.0000 0.0000 'International Tables Vol C Tables 4.2.6.8 and 6.1.1.4'
N N 0.0061 0.0033 'International Tables Vol C Tables 4.2.6.8 and 6.1.1.4'
O O 0.0106 0.0060 'International Tables Vol C Tables 4.2.6.8 and 6.1.1.4'

loop_
_geom_angle_atom_site_label_1
_geom_angle_atom_site_label_2
_geom_angle_atom_site_label_3
_geom_angle
C2 C1 C6 120.62(19)
C3 C2 C1 118.78(19)
C4 C3 C2 121.69(19)
C4 C3 N1 118.4(2)
C2 C3 N1 119.8(2)
C3 C4 C5 119.6(2)
C6 C5 C4 120.5(2)
C5 C6 C1 118.88(17)
C5 C6 C7 122.06(17)
C1 C6 C7 118.99(16)
N3 C7 N2 112.42(15)
N3 C7 C6 123.94(16)
N2 C7 C6 123.64(15)
N2 C8 C9 103.81(14)
N2 C8 C20 131.94(16)
C9 C8 C20 124.24(15)
N3 C9 C8 111.16(15)
N3 C9 C10 129.22(16)
C8 C9 C10 119.59(15)
C14 C10 C9 115.89(17)
C14 C10 C11 107.56(17)
C9 C10 C11 136.54(17)
C12 C11 C10 104.53(18)
C12 C11 C13 128.23(19)
C10 C11 C13 127.24(18)
C11 C12 O3 112.99(17)
C10 C14 O3 110.01(17)
C10 C14 C15 126.72(16)
O3 C14 C15 123.24(16)
C16 C15 C14 122.69(17)
C16 C15 C20 119.05(17)
C14 C15 C20 118.24(15)
C17 C16 C15 120.35(18)
C16 C17 C18 122.31(17)
C19 C18 C17 119.05(18)
C19 C18 C24 123.31(17)
C17 C18 C24 117.64(16)
C18 C19 C20 119.65(17)
C18 C19 C21 120.64(17)
C20 C19 C21 119.62(15)
C19 C20 C15 119.43(15)
C19 C20 C8 125.39(15)
C15 C20 C8 115.17(16)
C19 C21 C22 113.38(15)
C23 C22 C21 109.65(19)
C22 C23 C24 112.88(18)
C23 C24 C25 108.09(18)
C23 C24 C18 111.17(16)
C25 C24 C18 110.00(19)
C23 C24 C26 109.5(2)
C25 C24 C26 108.62(19)
C18 C24 C26 109.41(17)
O1 N1 O2 123.8(2)
O1 N1 C3 118.4(2)
O2 N1 C3 117.8(2)
C7 N2 C8 107.81(14)
C7 N3 C9 104.80(15)
C14 O3 C12 104.91(14)

loop_
_geom_bond_atom_site_label_1
_geom_bond_atom_site_label_2
_geom_bond_distance
C1 C2 1.385(3)
C1 C6 1.388(3)
C2 C3 1.364(3)
C3 C4 1.360(3)
C3 N1 1.471(3)
C4 C5 1.380(3)
C5 C6 1.376(3)
C6 C7 1.463(2)
C7 N3 1.318(2)
C7 N2 1.364(2)
C8 N2 1.385(2)
C8 C9 1.400(3)
C8 C20 1.441(2)
C9 N3 1.379(2)
C9 C10 1.418(2)
C10 C14 1.373(3)
C10 C11 1.434(3)
C11 C12 1.348(3)
C11 C13 1.489(3)
C12 O3 1.383(3)
C14 O3 1.375(2)
C14 C15 1.410(3)
C15 C16 1.406(3)
C15 C20 1.427(2)
C16 C17 1.356(3)
C17 C18 1.408(3)
C18 C19 1.395(2)
C18 C24 1.536(3)
C19 C20 1.426(3)
C19 C21 1.516(3)
C21 C22 1.526(3)
C22 C23 1.510(3)
C23 C24 1.530(3)
C24 C25 1.532(3)
C24 C26 1.544(3)
N1 O1 1.218(3)
N1 O2 1.218(3)
